data_1558118
loop_
_publ_author_name
'Qiu, Ya-Ru'
'Cui, Long'
'Cai, Pei-Yu'
'Yu, Fei'
'Kurmoo, Mohamedally'
'Leong, Chanel F.'
'D'Alessandro, Deanna M'
'Zuo, Jing-Lin'

_publ_section_title
;
 Enhanced dielectricity coupled to spin-crossover in a one-dimensional
 polymer iron(ii) incorporating tetrathiafulvalene.
;
_journal_issue 24
_journal_name_full 'Chemical science'
_journal_page_first 6229
_journal_page_last 6235
_journal_paper_doi 10.1039/d0sc02388d
_journal_volume 11
_journal_year 2020
_chemical_formula_sum 'C36 H34 Fe N4 O6 S6'
_chemical_formula_weight 866.88
_space_group_crystal_system triclinic
_space_group_IT_number 2
_space_group_name_Hall '-P 1'
_space_group_name_H-M_alt 'P -1'
_atom_sites_solution_hydrogens geom
_audit_creation_method SHELXL-2018/3
_audit_update_record
;
2019-11-11 deposited with the CCDC.	2020-05-27 downloaded from the CCDC.
;
_cell_angle_alpha 91.22(2)
_cell_angle_beta 109.72(2)
_cell_angle_gamma 111.47(2)
_cell_formula_units_Z 2
_cell_length_a 11.360(11)
_cell_length_b 12.085(10)
_cell_length_c 16.842(14)
_cell_measurement_reflns_used 3388
_cell_measurement_temperature 350(2)
_cell_measurement_theta_max 23.60
_cell_measurement_theta_min 2.42
_cell_volume 1998(3)
_computing_cell_refinement 'Bruker SAINT'
_computing_data_collection 'Bruker APEX2'
_computing_data_reduction 'Bruker SAINT'
_computing_molecular_graphics 'Bruker SHELXTL'
_computing_publication_material 'Bruker SHELXTL'
_computing_structure_refinement 'SHELXL-2018/3 (Sheldrick, 2018)'
_computing_structure_solution 'SHELXT 2018/2 (Sheldrick, 2018)'
_diffrn_ambient_temperature 350(2)
_diffrn_measured_fraction_theta_full 0.966
_diffrn_measured_fraction_theta_max 0.966
_diffrn_measurement_device_type 'Bruker APEX-II CCD'
_diffrn_measurement_method '\f and \w scans'
_diffrn_radiation_type MoK\a
_diffrn_radiation_wavelength 0.71073
_diffrn_reflns_av_R_equivalents 0.1317
_diffrn_reflns_av_unetI/netI 0.2683
_diffrn_reflns_Laue_measured_fraction_full 0.966
_diffrn_reflns_Laue_measured_fraction_max 0.966
_diffrn_reflns_limit_h_max 13
_diffrn_reflns_limit_h_min -11
_diffrn_reflns_limit_k_max 14
_diffrn_reflns_limit_k_min -13
_diffrn_reflns_limit_l_max 17
_diffrn_reflns_limit_l_min -19
_diffrn_reflns_number 12227
_diffrn_reflns_point_group_measured_fraction_full 0.966
_diffrn_reflns_point_group_measured_fraction_max 0.966
_diffrn_reflns_theta_full 24.405
_diffrn_reflns_theta_max 24.405
_diffrn_reflns_theta_min 2.420
_exptl_absorpt_coefficient_mu 0.740
_exptl_absorpt_correction_T_max 0.7451
_exptl_absorpt_correction_T_min 0.3502
_exptl_absorpt_correction_type multi-scan
_exptl_absorpt_process_details sadabs
_exptl_crystal_colour blue
_exptl_crystal_density_diffrn 1.441
_exptl_crystal_description block
_exptl_crystal_F_000 896
_exptl_crystal_size_max 0.150
_exptl_crystal_size_mid 0.120
_exptl_crystal_size_min 0.080
_refine_diff_density_max 0.531
_refine_diff_density_min -0.460
_refine_diff_density_rms 0.099
_refine_ls_extinction_method none
_refine_ls_goodness_of_fit_ref 1.092
_refine_ls_hydrogen_treatment constr
_refine_ls_matrix_type full
_refine_ls_number_parameters 484
_refine_ls_number_reflns 6358
_refine_ls_number_restraints 414
_refine_ls_restrained_S_all 1.099
_refine_ls_R_factor_all 0.2822
_refine_ls_R_factor_gt 0.1290
_refine_ls_shift/su_max 0.000
_refine_ls_shift/su_mean 0.000
_refine_ls_structure_factor_coef Fsqd
_refine_ls_weighting_details 'w=1/[\s^2^(Fo^2^)+(0.0000P)^2^+3.1000P] where P=(Fo^2^+2Fc^2^)/3'
_refine_ls_weighting_scheme calc
_refine_ls_wR_factor_gt 0.2426
_refine_ls_wR_factor_ref 0.3013
_reflns_Friedel_coverage 0.000
_reflns_number_gt 1890
_reflns_number_total 6358
_reflns_threshold_expression 'I > 2\s(I)'
_cod_data_source_file d0sc02388d2.cif
_cod_data_source_block 350K
_cod_depositor_comments
;Adding full bibliography for 1558117--1558119.cif.

 Adding full bibliography for 1558117--1558119.cif.
;
_cod_database_code 1558118
_publcif_datablock.id {1087d51c-676b-47c6-b0f0-2c763ec199b5}

_shelx_shelxl_version_number 2018/3
_shelx_space_group_comment
;
The symmetry employed for this shelxl refinement is uniquely defined
by the following loop, which should always be used as a source of
symmetry information in preference to the above space-group names.
They are only intended as comments.
;
_shelx_estimated_absorpt_t_min 0.897
_shelx_estimated_absorpt_t_max 0.943

loop_
_space_group_symop_operation_xyz
'x, y, z'
'-x, -y, -z'

loop_
_atom_site_label
_atom_site_type_symbol
_atom_site_fract_x
_atom_site_fract_y
_atom_site_fract_z
_atom_site_U_iso_or_equiv
_atom_site_adp_type
_atom_site_occupancy
_atom_site_site_symmetry_order
_atom_site_calc_flag
_atom_site_refinement_flags_posn
_atom_site_refinement_flags_adp
_atom_site_refinement_flags_occupancy
_atom_site_disorder_assembly
_atom_site_disorder_group
Fe1 Fe 0.8509(2) 0.22935(17) 0.71523(11) 0.0701(7) Uani 1 1 d . . . . .
S1 S 0.6267(4) 0.0889(3) 0.2756(2) 0.0900(14) Uani 1 1 d . U . . .
S2 S 0.7358(4) 0.3521(3) 0.3022(2) 0.0951(14) Uani 1 1 d . U . . .
S4 S 0.5609(6) 0.3380(4) 0.1013(3) 0.1287(19) Uani 1 1 d . U . . .
S3 S 0.4749(6) 0.0793(4) 0.0796(3) 0.131(2) Uani 1 1 d . U . . .
O1 O 0.9481(9) 0.3786(8) 0.8034(5) 0.072(3) Uani 1 1 d . U . . .
O2 O 0.8189(8) 0.0839(8) 0.7714(4) 0.066(2) Uani 1 1 d . U . . .
N2 N 0.7467(9) 0.1091(9) 0.6012(6) 0.051(2) Uani 1 1 d . U . . .
N1 N 0.8519(10) 0.3492(9) 0.6279(6) 0.066(3) Uani 1 1 d . U . . .
S5 S 0.2265(8) 0.0308(6) -0.0727(4) 0.216(3) Uani 1 1 d . U . . .
O3 O 0.9379(11) 0.6876(8) 0.6488(7) 0.101(3) Uani 1 1 d . U . . .
N4 N 0.0456(11) 0.2313(9) 0.7211(6) 0.069(3) Uani 1 1 d . U . . .
S6 S 0.3183(9) 0.3235(7) -0.0478(4) 0.221(3) Uani 1 1 d . U . . .
N3 N 0.6572(11) 0.2295(8) 0.7190(7) 0.064(3) Uani 1 1 d . U . . .
O6 O 0.5686(12) -0.2464(8) 0.5542(7) 0.119(4) Uani 1 1 d . U . . .
C29 C 0.4228(15) 0.2356(10) 0.7225(10) 0.067(4) Uani 1 1 d . U . . .
C15 C 0.8003(12) 0.2891(11) 0.5411(8) 0.063(4) Uani 1 1 d . U . . .
C20 C 0.7412(11) 0.1638(12) 0.5280(8) 0.062(3) Uani 1 1 d . U . . .
C8 C 0.6896(12) -0.0061(11) 0.5966(7) 0.057(3) Uani 1 1 d . U . . .
H8 H 0.637989 -0.050869 0.541944 0.069 Uiso 1 1 calc R U . . .
C1 C 0.8812(13) 0.4608(13) 0.6435(8) 0.076(4) Uani 1 1 d . U . . .
H1 H 0.863034 0.500174 0.596790 0.092 Uiso 1 1 calc R U . . .
C18 C 0.6898(13) 0.1623(12) 0.3778(7) 0.066(4) Uani 1 1 d . U . . .
C32 C 0.2916(15) 0.2331(12) 0.7194(9) 0.084(4) Uani 1 1 d . U . . .
C17 C 0.7450(13) 0.2889(12) 0.3921(8) 0.067(4) Uani 1 1 d . U . . .
C9 C 0.6964(13) -0.0693(11) 0.6623(9) 0.060(3) Uani 1 1 d . U . . .
C19 C 0.6895(12) 0.1040(10) 0.4477(8) 0.066(4) Uani 1 1 d . U . . .
H19 H 0.652097 0.020163 0.438702 0.079 Uiso 1 1 calc R U . . .
C2 C 0.9381(14) 0.5296(13) 0.7241(10) 0.080(4) Uani 1 1 d . U . . .
C5 C 0.9656(16) 0.6582(17) 0.7271(11) 0.097(5) Uani 1 1 d . U . . .
C28 C 0.4413(15) 0.2324(12) 0.6493(9) 0.080(4) Uani 1 1 d . U . . .
H28 H 0.373406 0.229002 0.598235 0.097 Uiso 1 1 calc R U . . .
C10 C 0.7613(14) -0.0261(12) 0.7494(11) 0.071(4) Uani 1 1 d . U . . .
C3 C 0.9684(15) 0.4887(13) 0.7978(10) 0.083(5) Uani 1 1 d . U . . .
C31 C 0.6363(15) 0.2288(11) 0.7889(8) 0.077(4) Uani 1 1 d . U . . .
H31 H 0.704853 0.228773 0.838421 0.092 Uiso 1 1 calc R U . . .
C16 C 0.7999(13) 0.3486(11) 0.4732(8) 0.069(4) Uani 1 1 d . U . . .
H16 H 0.838254 0.432446 0.482908 0.083 Uiso 1 1 calc R U . . .
C12 C 0.6209(18) -0.2014(16) 0.6272(12) 0.098(5) Uani 1 1 d . U . . .
O4 O 1.0030(14) 0.7295(9) 0.7870(7) 0.152(6) Uani 1 1 d . U . . .
O5 O 0.6126(13) -0.2705(10) 0.6853(7) 0.135(4) Uani 1 1 d . U . . .
C21 C 0.6393(15) 0.2189(12) 0.2328(9) 0.084(4) Uani 1 1 d . U . . .
C30 C 0.5157(16) 0.2282(13) 0.7956(10) 0.101(5) Uani 1 1 d . U . . .
H30 H 0.500869 0.223082 0.846731 0.121 Uiso 1 1 calc R U . . .
C27 C 0.5609(17) 0.2341(12) 0.6507(9) 0.089(5) Uani 1 1 d . U . . .
H27 H 0.576397 0.238791 0.599797 0.107 Uiso 1 1 calc R U . . .
C11 C 0.7720(16) -0.1004(12) 0.8177(8) 0.112(6) Uani 1 1 d . U . . .
H11A H 0.846537 -0.052925 0.868948 0.169 Uiso 1 1 calc R U . . .
H11B H 0.787422 -0.168323 0.800200 0.169 Uiso 1 1 calc R U . . .
H11C H 0.688889 -0.128319 0.828408 0.169 Uiso 1 1 calc R U . . .
C36 C 0.193(2) 0.1358(16) 0.7228(10) 0.127(6) Uani 1 1 d . U . . .
H36 H 0.205189 0.063724 0.725432 0.152 Uiso 1 1 calc R U . . .
C22 C 0.5652(17) 0.2132(13) 0.1499(10) 0.103(5) Uani 1 1 d . U . . .
C6 C 0.971(2) 0.8114(16) 0.6457(12) 0.144(7) Uani 1 1 d . U . . .
H6A H 1.067723 0.857439 0.675917 0.173 Uiso 1 1 calc R U . . .
H6B H 0.921330 0.840859 0.671594 0.173 Uiso 1 1 calc R U . . .
C4 C 1.0307(17) 0.5602(12) 0.8889(7) 0.128(7) Uani 1 1 d . U . . .
H4A H 0.988033 0.512717 0.924214 0.193 Uiso 1 1 calc R U . . .
H4B H 1.016195 0.633662 0.887222 0.193 Uiso 1 1 calc R U . . .
H4C H 1.126640 0.578724 0.912249 0.193 Uiso 1 1 calc R U . . .
C35 C 0.0728(18) 0.1374(15) 0.7225(10) 0.120(5) Uani 1 1 d . U . . .
H35 H 0.006126 0.064801 0.723413 0.144 Uiso 1 1 calc R U . . .
C33 C 0.2643(18) 0.3284(15) 0.7168(10) 0.121(5) Uani 1 1 d . U . . .
H33 H 0.328528 0.400771 0.713374 0.145 Uiso 1 1 calc R U . . .
C7 C 0.932(2) 0.8221(14) 0.5563(13) 0.173(10) Uani 1 1 d . U . . .
H7A H 0.986375 0.797562 0.532518 0.259 Uiso 1 1 calc R U . . .
H7B H 0.946736 0.904352 0.550269 0.259 Uiso 1 1 calc R U . . .
H7C H 0.837649 0.771409 0.526544 0.259 Uiso 1 1 calc R U . . .
C34 C 0.1406(19) 0.3260(14) 0.7190(10) 0.116(5) Uani 1 1 d . U . . .
H34 H 0.128165 0.397853 0.718907 0.139 Uiso 1 1 calc R U . . .
C24 C 0.367(2) 0.1314(18) 0.0104(10) 0.137(6) Uani 1 1 d . U . . .
C23 C 0.409(2) 0.2505(18) 0.0224(12) 0.137(6) Uani 1 1 d . U . . .
C26 C 0.177(2) -0.0955(18) -0.0251(12) 0.215(9) Uani 1 1 d . U . . .
H26A H 0.178189 -0.162743 -0.055747 0.323 Uiso 1 1 calc R U . . .
H26B H 0.086630 -0.113895 -0.026438 0.323 Uiso 1 1 calc R U . . .
H26C H 0.238903 -0.079650 0.033141 0.323 Uiso 1 1 calc R U . . .
C13 C 0.557(2) -0.4071(15) 0.6418(12) 0.190(8) Uani 1 1 d . U . . .
H13A H 0.458327 -0.443967 0.612987 0.228 Uiso 1 1 calc R U . . .
H13B H 0.601446 -0.419391 0.604652 0.228 Uiso 1 1 calc R U . . .
C14 C 0.610(2) -0.4433(18) 0.7340(13) 0.228(9) Uani 1 1 d . U . . .
H14A H 0.587730 -0.528480 0.727850 0.341 Uiso 1 1 calc R U . . .
H14B H 0.567360 -0.422686 0.769078 0.341 Uiso 1 1 calc R U . . .
H14C H 0.706980 -0.400461 0.760306 0.341 Uiso 1 1 calc R U . . .
C25 C 0.273(3) 0.387(2) 0.0172(16) 0.293(13) Uani 1 1 d . U . . .
H25A H 0.188856 0.331563 0.019095 0.440 Uiso 1 1 calc R U . . .
H25B H 0.261631 0.457813 -0.002983 0.440 Uiso 1 1 calc R U . . .
H25C H 0.342519 0.410017 0.073466 0.440 Uiso 1 1 calc R U . . .

loop_
_atom_site_aniso_label
_atom_site_aniso_U_11
_atom_site_aniso_U_22
_atom_site_aniso_U_33
_atom_site_aniso_U_23
_atom_site_aniso_U_13
_atom_site_aniso_U_12
Fe1 0.0419(13) 0.0769(14) 0.0934(14) -0.0025(10) 0.0319(11) 0.0203(11)
S1 0.103(4) 0.083(3) 0.086(3) 0.002(2) 0.037(2) 0.038(3)
S2 0.100(4) 0.080(3) 0.101(3) 0.016(2) 0.049(3) 0.021(3)
S4 0.143(5) 0.134(4) 0.108(3) 0.028(3) 0.043(3) 0.055(4)
S3 0.156(5) 0.144(4) 0.088(3) -0.012(3) 0.028(3) 0.071(4)
O1 0.054(6) 0.086(6) 0.075(5) -0.001(5) 0.025(4) 0.027(6)
O2 0.036(6) 0.088(6) 0.075(5) 0.014(5) 0.022(4) 0.026(5)
N2 0.025(6) 0.063(7) 0.062(6) -0.002(5) 0.023(5) 0.011(5)
N1 0.037(7) 0.069(7) 0.099(8) -0.001(6) 0.043(6) 0.012(6)
S5 0.211(8) 0.217(6) 0.126(4) 0.015(4) -0.019(4) 0.059(6)
O3 0.102(9) 0.060(7) 0.146(9) 0.005(6) 0.052(7) 0.031(6)
N4 0.069(6) 0.052(5) 0.095(6) 0.019(5) 0.045(5) 0.022(5)
S6 0.259(9) 0.235(7) 0.164(5) 0.070(5) 0.036(5) 0.130(6)
N3 0.035(7) 0.073(7) 0.073(7) -0.005(6) 0.027(6) 0.004(6)
O6 0.128(11) 0.076(7) 0.129(9) -0.004(7) 0.045(8) 0.018(7)
C29 0.044(9) 0.062(8) 0.092(10) -0.004(7) 0.039(8) 0.006(7)
C15 0.044(9) 0.064(8) 0.072(8) -0.010(7) 0.030(7) 0.006(7)
C20 0.017(7) 0.082(9) 0.077(9) -0.012(8) 0.018(6) 0.011(7)
C8 0.038(9) 0.072(9) 0.056(7) -0.001(7) 0.022(6) 0.012(7)
C1 0.043(9) 0.093(10) 0.082(9) 0.007(8) 0.023(7) 0.017(8)
C18 0.043(9) 0.088(9) 0.061(8) 0.010(7) 0.021(6) 0.019(8)
C32 0.047(10) 0.039(8) 0.169(12) 0.000(8) 0.043(9) 0.021(7)
C17 0.052(9) 0.073(9) 0.072(8) 0.026(7) 0.023(7) 0.018(7)
C9 0.060(9) 0.057(8) 0.092(9) 0.036(7) 0.056(8) 0.027(7)
C19 0.047(9) 0.058(8) 0.076(8) -0.017(7) 0.024(7) 0.004(7)
C2 0.060(10) 0.076(10) 0.087(10) -0.035(8) 0.038(8) 0.001(8)
C5 0.063(11) 0.113(13) 0.110(12) -0.011(12) 0.039(10) 0.027(10)
C28 0.036(10) 0.105(10) 0.085(10) 0.007(8) 0.014(8) 0.019(9)
C10 0.046(9) 0.065(9) 0.130(12) 0.020(9) 0.068(9) 0.020(8)
C3 0.066(11) 0.073(10) 0.113(11) -0.013(10) 0.053(9) 0.015(9)
C31 0.061(11) 0.093(10) 0.074(9) 0.015(7) 0.023(8) 0.031(9)
C16 0.056(10) 0.073(9) 0.086(9) 0.005(8) 0.044(8) 0.021(7)
C12 0.091(13) 0.093(12) 0.121(13) 0.036(10) 0.068(11) 0.021(10)
O4 0.201(15) 0.081(8) 0.138(10) -0.032(7) 0.036(9) 0.044(8)
O5 0.149(10) 0.108(7) 0.148(9) 0.030(6) 0.073(8) 0.035(7)
C21 0.072(11) 0.087(10) 0.116(10) 0.015(9) 0.056(9) 0.038(8)
C30 0.063(12) 0.146(13) 0.123(12) 0.040(10) 0.063(10) 0.047(11)
C27 0.066(12) 0.107(11) 0.077(10) 0.006(8) 0.028(9) 0.015(10)
C11 0.157(18) 0.109(12) 0.102(11) 0.031(9) 0.074(11) 0.061(12)
C36 0.118(9) 0.107(9) 0.179(9) 0.013(7) 0.058(7) 0.070(7)
C22 0.088(12) 0.113(11) 0.119(11) 0.021(10) 0.046(10) 0.045(10)
C6 0.116(17) 0.093(13) 0.213(19) 0.029(15) 0.064(15) 0.027(12)
C4 0.157(19) 0.111(12) 0.083(10) -0.021(9) 0.013(11) 0.048(12)
C35 0.105(9) 0.102(7) 0.169(9) 0.020(7) 0.056(7) 0.055(7)
C33 0.092(8) 0.103(8) 0.180(9) 0.035(7) 0.065(7) 0.038(7)
C7 0.15(2) 0.082(13) 0.24(2) 0.025(16) 0.035(19) 0.033(13)
C34 0.097(8) 0.088(7) 0.177(9) 0.025(7) 0.061(7) 0.042(6)
C24 0.172(16) 0.159(14) 0.076(10) 0.013(11) 0.026(10) 0.079(13)
C23 0.144(15) 0.160(14) 0.143(13) 0.048(13) 0.059(11) 0.094(13)
C26 0.222(13) 0.208(12) 0.201(12) 0.015(8) 0.067(9) 0.080(9)
C13 0.197(16) 0.120(11) 0.209(13) 0.059(10) 0.068(12) 0.019(11)
C14 0.236(13) 0.196(10) 0.244(12) 0.062(9) 0.076(9) 0.090(9)
C25 0.298(16) 0.293(16) 0.295(16) 0.053(9) 0.098(10) 0.135(11)

loop_
_atom_type_symbol
_atom_type_description
_atom_type_scat_dispersion_real
_atom_type_scat_dispersion_imag
_atom_type_scat_source
C C 0.0033 0.0016 'International Tables Vol C Tables 4.2.6.8 and 6.1.1.4'
H H 0.0000 0.0000 'International Tables Vol C Tables 4.2.6.8 and 6.1.1.4'
Fe Fe 0.3463 0.8444 'International Tables Vol C Tables 4.2.6.8 and 6.1.1.4'
N N 0.0061 0.0033 'International Tables Vol C Tables 4.2.6.8 and 6.1.1.4'
O O 0.0106 0.0060 'International Tables Vol C Tables 4.2.6.8 and 6.1.1.4'
S S 0.1246 0.1234 'International Tables Vol C Tables 4.2.6.8 and 6.1.1.4'

loop_
_geom_angle_atom_site_label_1
_geom_angle_atom_site_label_2
_geom_angle_atom_site_label_3
_geom_angle
_geom_angle_site_symmetry_1
_geom_angle_site_symmetry_3
_geom_angle_publ_flag
O2 Fe1 O1 110.1(3) . . ?
O2 Fe1 N2 85.7(4) . . ?
O1 Fe1 N2 164.1(4) . . ?
O2 Fe1 N1 165.2(4) . . ?
O1 Fe1 N1 84.5(4) . . ?
N2 Fe1 N1 79.7(4) . . ?
O2 Fe1 N4 90.2(4) . 1_655 ?
O1 Fe1 N4 89.8(4) . 1_655 ?
N2 Fe1 N4 92.3(4) . 1_655 ?
N1 Fe1 N4 92.1(4) . 1_655 ?
O2 Fe1 N3 88.0(4) . . ?
O1 Fe1 N3 87.5(3) . . ?
N2 Fe1 N3 91.1(4) . . ?
N1 Fe1 N3 90.5(4) . . ?
N4 Fe1 N3 176.1(4) 1_655 . ?
C18 S1 C21 93.1(7) . . ?
C17 S2 C21 95.2(7) . . ?
C23 S4 C22 90.7(9) . . ?
C24 S3 C22 94.2(8) . . ?
C3 O1 Fe1 132.0(9) . . ?
C10 O2 Fe1 137.5(9) . . ?
C8 N2 C20 122.1(10) . . ?
C8 N2 Fe1 123.7(8) . . ?
C20 N2 Fe1 114.2(8) . . ?
C1 N1 C15 120.3(12) . . ?
C1 N1 Fe1 127.0(9) . . ?
C15 N1 Fe1 112.4(8) . . ?
C24 S5 C26 102.1(10) . . ?
C5 O3 C6 115.5(14) . . ?
C35 N4 C34 113.8(16) . . ?
C35 N4 Fe1 123.9(11) . 1_455 ?
C34 N4 Fe1 122.3(11) . 1_455 ?
C25 S6 C23 100.9(11) . . ?
C31 N3 C27 116.7(13) . . ?
C31 N3 Fe1 121.2(11) . . ?
C27 N3 Fe1 122.1(10) . . ?
C30 C29 C28 121.0(15) . . ?
C30 C29 C32 121.4(14) . . ?
C28 C29 C32 117.2(15) . . ?
C16 C15 C20 120.1(11) . . ?
C16 C15 N1 123.4(12) . . ?
C20 C15 N1 116.3(12) . . ?
C19 C20 C15 118.3(13) . . ?
C19 C20 N2 124.9(12) . . ?
C15 C20 N2 116.7(11) . . ?
N2 C8 C9 127.3(11) . . ?
N2 C8 H8 116.4 . . ?
C9 C8 H8 116.4 . . ?
N1 C1 C2 125.6(14) . . ?
N1 C1 H1 117.2 . . ?
C2 C1 H1 117.2 . . ?
C17 C18 C19 118.1(10) . . ?
C17 C18 S1 118.3(10) . . ?
C19 C18 S1 123.6(10) . . ?
C33 C32 C36 113.7(17) . . ?
C33 C32 C29 122.9(15) . . ?
C36 C32 C29 123.3(14) . . ?
C16 C17 C18 119.0(11) . . ?
C16 C17 S2 126.3(11) . . ?
C18 C17 S2 114.7(10) . . ?
C10 C9 C8 128.6(13) . . ?
C10 C9 C12 122.3(13) . . ?
C8 C9 C12 109.1(13) . . ?
C20 C19 C18 122.6(12) . . ?
C20 C19 H19 118.7 . . ?
C18 C19 H19 118.7 . . ?
C3 C2 C1 125.7(15) . . ?
C3 C2 C5 118.0(13) . . ?
C1 C2 C5 116.3(16) . . ?
O4 C5 O3 121.1(18) . . ?
O4 C5 C2 127.5(18) . . ?
O3 C5 C2 111.4(14) . . ?
C27 C28 C29 118.2(14) . . ?
C27 C28 H28 120.9 . . ?
C29 C28 H28 120.9 . . ?
O2 C10 C9 117.1(13) . . ?
O2 C10 C11 117.1(14) . . ?
C9 C10 C11 125.8(13) . . ?
O1 C3 C2 123.7(14) . . ?
O1 C3 C4 108.2(14) . . ?
C2 C3 C4 128.1(14) . . ?
N3 C31 C30 124.1(14) . . ?
N3 C31 H31 118.0 . . ?
C30 C31 H31 118.0 . . ?
C17 C16 C15 121.7(12) . . ?
C17 C16 H16 119.1 . . ?
C15 C16 H16 119.1 . . ?
O6 C12 O5 118.9(17) . . ?
O6 C12 C9 126.8(16) . . ?
O5 C12 C9 114.3(15) . . ?
C12 O5 C13 109.1(13) . . ?
C22 C21 S1 120.3(12) . . ?
C22 C21 S2 122.6(12) . . ?
S1 C21 S2 116.7(9) . . ?
C29 C30 C31 115.3(14) . . ?
C29 C30 H30 122.3 . . ?
C31 C30 H30 122.3 . . ?
N3 C27 C28 124.3(14) . . ?
N3 C27 H27 117.8 . . ?
C28 C27 H27 117.8 . . ?
C10 C11 H11A 109.5 . . ?
C10 C11 H11B 109.5 . . ?
H11A C11 H11B 109.5 . . ?
C10 C11 H11C 109.5 . . ?
H11A C11 H11C 109.5 . . ?
H11B C11 H11C 109.5 . . ?
C35 C36 C32 121.9(16) . . ?
C35 C36 H36 119.1 . . ?
C32 C36 H36 119.1 . . ?
C21 C22 S3 122.1(12) . . ?
C21 C22 S4 124.5(12) . . ?
S3 C22 S4 113.2(9) . . ?
O3 C6 C7 106.0(16) . . ?
O3 C6 H6A 110.5 . . ?
C7 C6 H6A 110.5 . . ?
O3 C6 H6B 110.5 . . ?
C7 C6 H6B 110.5 . . ?
H6A C6 H6B 108.7 . . ?
C3 C4 H4A 109.5 . . ?
C3 C4 H4B 109.5 . . ?
H4A C4 H4B 109.5 . . ?
C3 C4 H4C 109.5 . . ?
H4A C4 H4C 109.5 . . ?
H4B C4 H4C 109.5 . . ?
N4 C35 C36 124.8(18) . . ?
N4 C35 H35 117.6 . . ?
C36 C35 H35 117.6 . . ?
C32 C33 C34 122.2(17) . . ?
C32 C33 H33 118.9 . . ?
C34 C33 H33 118.9 . . ?
C6 C7 H7A 109.5 . . ?
C6 C7 H7B 109.5 . . ?
H7A C7 H7B 109.5 . . ?
C6 C7 H7C 109.5 . . ?
H7A C7 H7C 109.5 . . ?
H7B C7 H7C 109.5 . . ?
N4 C34 C33 123.5(16) . . ?
N4 C34 H34 118.2 . . ?
C33 C34 H34 118.2 . . ?
C23 C24 S3 113.9(15) . . ?
C23 C24 S5 126.7(16) . . ?
S3 C24 S5 119.0(12) . . ?
C24 C23 S4 120.7(15) . . ?
C24 C23 S6 121.1(17) . . ?
S4 C23 S6 118.1(12) . . ?
S5 C26 H26A 109.5 . . ?
S5 C26 H26B 109.5 . . ?
H26A C26 H26B 109.5 . . ?
S5 C26 H26C 109.5 . . ?
H26A C26 H26C 109.5 . . ?
H26B C26 H26C 109.5 . . ?
C14 C13 O5 89.9(13) . . ?
C14 C13 H13A 113.7 . . ?
O5 C13 H13A 113.7 . . ?
C14 C13 H13B 113.7 . . ?
O5 C13 H13B 113.7 . . ?
H13A C13 H13B 110.9 . . ?
C13 C14 H14A 109.5 . . ?
C13 C14 H14B 109.5 . . ?
H14A C14 H14B 109.5 . . ?
C13 C14 H14C 109.5 . . ?
H14A C14 H14C 109.5 . . ?
H14B C14 H14C 109.5 . . ?
S6 C25 H25A 109.5 . . ?
S6 C25 H25B 109.5 . . ?
H25A C25 H25B 109.5 . . ?
S6 C25 H25C 109.5 . . ?
H25A C25 H25C 109.5 . . ?
H25B C25 H25C 109.5 . . ?

loop_
_geom_bond_atom_site_label_1
_geom_bond_atom_site_label_2
_geom_bond_distance
_geom_bond_site_symmetry_2
_geom_bond_publ_flag
Fe1 O2 1.988(9) . ?
Fe1 O1 2.000(8) . ?
Fe1 N2 2.071(8) . ?
Fe1 N1 2.086(10) . ?
Fe1 N4 2.171(11) 1_655 ?
Fe1 N3 2.223(11) . ?
S1 C18 1.703(12) . ?
S1 C21 1.721(14) . ?
S2 C17 1.699(12) . ?
S2 C21 1.709(14) . ?
S4 C23 1.71(2) . ?
S4 C22 1.740(15) . ?
S3 C24 1.704(18) . ?
S3 C22 1.719(15) . ?
O1 C3 1.276(14) . ?
O2 C10 1.229(13) . ?
N2 C8 1.291(12) . ?
N2 C20 1.405(13) . ?
N1 C1 1.264(13) . ?
N1 C15 1.439(13) . ?
S5 C24 1.725(18) . ?
S5 C26 1.74(2) . ?
O3 C5 1.336(16) . ?
O3 C6 1.409(17) . ?
N4 C35 1.281(15) . ?
N4 C34 1.264(17) . ?
S6 C25 1.64(3) . ?
S6 C23 1.771(17) . ?
N3 C31 1.276(14) . ?
N3 C27 1.313(15) . ?
O6 C12 1.184(16) . ?
C29 C30 1.354(16) . ?
C29 C28 1.321(16) . ?
C29 C32 1.463(17) . ?
C15 C16 1.363(14) . ?
C15 C20 1.391(14) . ?
C20 C19 1.344(13) . ?
C8 C9 1.355(14) . ?
C8 H8 0.9300 . ?
C1 C2 1.385(15) . ?
C1 H1 0.9300 . ?
C18 C17 1.403(15) . ?
C18 C19 1.385(14) . ?
C32 C33 1.295(16) . ?
C32 C36 1.31(2) . ?
C17 C16 1.353(14) . ?
C9 C10 1.386(16) . ?
C9 C12 1.500(19) . ?
C19 H19 0.9300 . ?
C2 C3 1.330(17) . ?
C2 C5 1.47(2) . ?
C5 O4 1.160(15) . ?
C28 C27 1.343(17) . ?
C28 H28 0.9300 . ?
C10 C11 1.475(16) . ?
C3 C4 1.537(16) . ?
C31 C30 1.410(17) . ?
C31 H31 0.9300 . ?
C16 H16 0.9300 . ?
C12 O5 1.305(15) . ?
O5 C13 1.590(18) . ?
C21 C22 1.350(17) . ?
C30 H30 0.9300 . ?
C27 H27 0.9300 . ?
C11 H11A 0.9600 . ?
C11 H11B 0.9600 . ?
C11 H11C 0.9600 . ?
C36 C35 1.37(2) . ?
C36 H36 0.9300 . ?
C6 C7 1.44(2) . ?
C6 H6A 0.9700 . ?
C6 H6B 0.9700 . ?
C4 H4A 0.9600 . ?
C4 H4B 0.9600 . ?
C4 H4C 0.9600 . ?
C35 H35 0.9300 . ?
C33 C34 1.41(2) . ?
C33 H33 0.9300 . ?
C7 H7A 0.9600 . ?
C7 H7B 0.9600 . ?
C7 H7C 0.9600 . ?
C34 H34 0.9300 . ?
C24 C23 1.33(2) . ?
C26 H26A 0.9600 . ?
C26 H26B 0.9600 . ?
C26 H26C 0.9600 . ?
C13 C14 1.60(2) . ?
C13 H13A 0.9700 . ?
C13 H13B 0.9700 . ?
C14 H14A 0.9600 . ?
C14 H14B 0.9600 . ?
C14 H14C 0.9600 . ?
C25 H25A 0.9600 . ?
C25 H25B 0.9600 . ?
C25 H25C 0.9600 . ?
